data_4114014
loop_
_publ_author_name
'Xiang Lin'
'Dan M. J. Doble'
'Alexander J. Blake'
'Andrew Harrison'
'Claire Wilson'
'Martin Schr\"oder'

_publ_section_title
;
 Cationic Assembly of Metal Complex Aggregates: Structural Diversity,
 Solution Stability, and Magnetic Properties
;
_journal_name_full 'Journal of the American Chemical Society'
_journal_page_first 9476
_journal_page_last 9483
_journal_paper_doi 10.1021/ja0341438
_journal_volume 125
_journal_year 2003
_chemical_formula_sum 'C54 H72 Cl3 La N12 Ni6 O36'
_chemical_formula_weight 2062.76
_chemical_name_systematic
; 
 ? 
;
_space_group_IT_number 147
_symmetry_cell_setting trigonal
_symmetry_space_group_name_Hall '-P 3'
_symmetry_space_group_name_H-M 'P -3'
_atom_sites_solution_hydrogens 'CH3 in delta F, CH2 placed geometrically'
_atom_sites_solution_primary 'Patterson methods'
_atom_sites_solution_secondary 'difference Fourier synthesis'
_audit_creation_method SHELXL-97
_cell_angle_alpha 90.00
_cell_angle_beta 90.00
_cell_angle_gamma 120.00
_cell_formula_units_Z 1
_cell_length_a 12.4549(11)
_cell_length_b 12.4549(11)
_cell_length_c 12.736(2)
_cell_measurement_reflns_used 40
_cell_measurement_temperature 150(2)
_cell_measurement_theta_max 16.5
_cell_measurement_theta_min 12.5
_cell_volume 1711.0(3)
_computing_cell_refinement 'STADI-4 (Stoe & Cie, 1996a)'
_computing_data_collection 'STADI-4 (Stoe & Cie, 1996a)'
_computing_data_reduction 'X-RED (Stoe & Cie, 1996b)'
_computing_molecular_graphics 'SHELXTL/PC (Version 5.03, Sheldrick, 1994)'
_computing_publication_material 'SHELXL-97 (Sheldrick, 1997)'
_computing_structure_refinement 'SHELXL-97 (Sheldrick, 1997)'
_computing_structure_solution 'SHELXS-97 (Sheldrick, 1990)'
_diffrn_ambient_temperature 150(2)
_diffrn_measured_fraction_theta_full 0.985
_diffrn_measured_fraction_theta_max 0.985
_diffrn_measurement_device_type 'Stoe Stadi-4 four-circle'
_diffrn_measurement_method omega-theta
_diffrn_radiation_monochromator graphite
_diffrn_radiation_source 'fine-focus sealed tube'
_diffrn_radiation_type MoK\a
_diffrn_radiation_wavelength 0.71073
_diffrn_reflns_av_R_equivalents 0.140
_diffrn_reflns_av_sigmaI/netI 0.021
_diffrn_reflns_limit_h_max 12
_diffrn_reflns_limit_h_min -14
_diffrn_reflns_limit_k_max 14
_diffrn_reflns_limit_k_min 0
_diffrn_reflns_limit_l_max 15
_diffrn_reflns_limit_l_min 0
_diffrn_reflns_number 2009
_diffrn_reflns_theta_full 24.99
_diffrn_reflns_theta_max 24.99
_diffrn_reflns_theta_min 3.27
_diffrn_standards_decay_% '4% random variation'
_diffrn_standards_interval_time 60
_diffrn_standards_number 3
_exptl_absorpt_coefficient_mu 2.450
_exptl_absorpt_correction_T_max 0.839
_exptl_absorpt_correction_T_min 0.700
_exptl_absorpt_correction_type numerical
_exptl_crystal_colour 'pale brown'
_exptl_crystal_density_diffrn 2.002
_exptl_crystal_description column
_exptl_crystal_F_000 1044
_exptl_crystal_size_max 0.66
_exptl_crystal_size_mid 0.16
_exptl_crystal_size_min 0.12
_refine_diff_density_max 3.04
_refine_diff_density_min -1.53
_refine_diff_density_rms 0.19
_refine_ls_extinction_expression Fc^*^=kFc[1+0.001xFc^2^\l^3^/sin(2\q)]^-1/4^
_refine_ls_extinction_method none
_refine_ls_goodness_of_fit_ref 1.075
_refine_ls_hydrogen_treatment 'riding models'
_refine_ls_matrix_type full
_refine_ls_number_parameters 178
_refine_ls_number_reflns 1988
_refine_ls_number_restraints 12
_refine_ls_restrained_S_all 1.077
_refine_ls_R_factor_all 0.0846
_refine_ls_R_factor_gt 0.0748
_refine_ls_shift/su_max 0.018
_refine_ls_shift/su_mean 0.001
_refine_ls_structure_factor_coef Fsqd
_refine_ls_weighting_details 'w=1/[\s^2^(Fo^2^)+(0.1542P)^2^+6.4074P] where P=(Fo^2^+2Fc^2^)/3'
_refine_ls_weighting_scheme calc
_refine_ls_wR_factor_gt 0.205
_refine_ls_wR_factor_ref 0.226
_reflns_number_gt 1670
_reflns_number_total 1988
_reflns_threshold_expression >2sigma(I)
_cod_data_source_file ja0341438si20030113_122949_03.cif
_cod_data_source_block ni6lan_complex3
_cod_depositor_comments
;
The following automatic conversions were performed:

'_refine_ls_weighting_scheme' value 'calc
w=1/[\s^2^(Fo^2^)+(0.1542P)^2^+6.4074P] where P=(Fo^2^+2Fc^2^)/3' was
changed to 'calc'. New tag '_refine_ls_weighting_details' was
created. The value of the new tag was set to
'w=1/[\s^2^(Fo^2^)+(0.1542P)^2^+6.4074P] where P=(Fo^2^+2Fc^2^)/3'.

Automatic conversion script
Id: cif_fix_values 3143 2015-03-26 13:38:13Z robertas 
;
_cod_database_code 4114014

loop_
_symmetry_equiv_pos_as_xyz
'x, y, z'
'-y, x-y, z'
'-x+y, -x, z'
'-x, -y, -z'
'y, -x+y, -z'
'x-y, x, -z'

loop_
_atom_site_label
_atom_site_type_symbol
_atom_site_fract_x
_atom_site_fract_y
_atom_site_fract_z
_atom_site_U_iso_or_equiv
_atom_site_adp_type
_atom_site_occupancy
_atom_site_calc_flag
_atom_site_refinement_flags
La La 0.0000 0.0000 0.5000 0.0404(4) Uani 1 d S
Ni Ni 0.06667(9) 0.26482(8) 0.66368(7) 0.0416(4) Uani 1 d .
C1 C 0.0698(9) 0.4451(9) 0.8403(7) 0.059(2) Uani 1 d .
H1A H 0.0782 0.5083 0.8919 0.071 Uiso 1 calc R
H1B H 0.0008 0.3644 0.8645 0.071 Uiso 1 calc R
C2A C 0.0323(8) 0.4754(7) 0.7365(6) 0.0509(18) Uani 1 d .
H2A1 H -0.0394 0.4877 0.7480 0.061 Uiso 1 calc R
H2A2 H 0.1017 0.5543 0.7097 0.061 Uiso 1 calc R
N3A N -0.0009(6) 0.3783(6) 0.6566(5) 0.0459(15) Uani 1 d .
C4A C -0.0771(7) 0.3560(7) 0.5839(6) 0.0442(16) Uani 1 d .
C5A C -0.0986(7) 0.2480(7) 0.5117(6) 0.0422(16) Uani 1 d .
O6A O -0.0393(5) 0.1921(5) 0.5360(4) 0.0443(12) Uani 1 d .
O7A O -0.1680(5) 0.2215(5) 0.4335(4) 0.0449(12) Uani 1 d .
C8A C -0.1463(8) 0.4238(8) 0.5624(7) 0.054(2) Uani 1 d .
H8A1 H -0.2101 0.4023 0.6163 0.082 Uiso 1 calc R
H8A2 H -0.1857 0.3999 0.4932 0.082 Uiso 1 calc R
H8A3 H -0.0884 0.5134 0.5638 0.082 Uiso 1 calc R
C2B C 0.1871(8) 0.4381(8) 0.8440(6) 0.0502(18) Uani 1 d .
H2B1 H 0.2554 0.5138 0.8116 0.060 Uiso 1 calc R
H2B2 H 0.2095 0.4355 0.9182 0.060 Uiso 1 calc R
N3B N 0.1744(6) 0.3276(6) 0.7884(5) 0.0452(14) Uani 1 d .
C4B C 0.2252(7) 0.2638(7) 0.8156(6) 0.0448(17) Uani 1 d .
C5B C 0.1937(7) 0.1535(7) 0.7428(6) 0.0454(17) Uani 1 d .
O6B O 0.1214(5) 0.1391(5) 0.6653(4) 0.0438(11) Uani 1 d .
O7B O 0.2378(5) 0.0865(5) 0.7618(4) 0.0492(13) Uani 1 d .
C8B C 0.3085(9) 0.2852(9) 0.9046(7) 0.058(2) Uani 1 d .
H8B1 H 0.3239 0.3603 0.9421 0.086 Uiso 1 calc R
H8B2 H 0.3871 0.2954 0.8787 0.086 Uiso 1 calc R
H8B3 H 0.2699 0.2141 0.9524 0.086 Uiso 1 calc R
Cl1 Cl -0.3333 0.3333 0.8931(3) 0.0553(9) Uani 1 d SDU
O1 O -0.4205(8) 0.2125(7) 0.9302(7) 0.090(2) Uani 1 d DU
O2 O -0.3333 0.3333 0.7867(9) 0.155(9) Uani 1 d SDU
Cl2 Cl 0.0000 0.0000 1.0000 0.096(2) Uani 1 d SDU
O3 O 0.0000 0.0000 0.8956(14) 0.129(13) Uani 0.50 d SPDU
O4 O -0.017(3) -0.109(2) 1.045(3) 0.199(16) Uani 0.50 d PDU

loop_
_atom_site_aniso_label
_atom_site_aniso_U_11
_atom_site_aniso_U_22
_atom_site_aniso_U_33
_atom_site_aniso_U_23
_atom_site_aniso_U_13
_atom_site_aniso_U_12
La 0.0391(5) 0.0391(5) 0.0429(7) 0.000 0.000 0.0196(2)
Ni 0.0412(6) 0.0389(6) 0.0457(7) -0.0031(4) -0.0021(4) 0.0208(4)
C1 0.069(6) 0.052(5) 0.063(5) -0.009(4) 0.001(4) 0.034(4)
C2A 0.058(5) 0.043(4) 0.053(4) -0.007(3) 0.000(4) 0.026(4)
N3A 0.052(4) 0.039(3) 0.049(3) -0.001(3) 0.001(3) 0.024(3)
C4A 0.045(4) 0.035(4) 0.050(4) 0.004(3) 0.005(3) 0.018(3)
C5A 0.040(4) 0.040(4) 0.044(4) 0.004(3) 0.006(3) 0.018(3)
O6A 0.039(3) 0.042(3) 0.053(3) -0.002(2) 0.000(2) 0.021(2)
O7A 0.043(3) 0.049(3) 0.046(3) 0.001(2) 0.000(2) 0.025(2)
C8A 0.041(4) 0.055(5) 0.073(5) -0.005(4) -0.003(4) 0.028(4)
C2B 0.054(4) 0.044(4) 0.048(4) -0.009(3) 0.000(3) 0.021(4)
N3B 0.042(3) 0.037(3) 0.052(3) -0.002(3) 0.001(3) 0.016(3)
C4B 0.038(4) 0.041(4) 0.047(4) 0.000(3) 0.000(3) 0.014(3)
C5B 0.039(4) 0.039(4) 0.055(4) -0.004(3) 0.001(3) 0.017(3)
O6B 0.042(3) 0.044(3) 0.047(3) -0.001(2) -0.002(2) 0.023(2)
O7B 0.047(3) 0.042(3) 0.061(3) 0.000(2) -0.009(2) 0.024(2)
C8B 0.062(5) 0.055(5) 0.060(5) -0.002(4) -0.015(4) 0.033(4)
Cl1 0.0558(12) 0.0558(12) 0.0543(19) 0.000 0.000 0.0279(6)
O1 0.080(5) 0.058(4) 0.126(7) 0.011(4) 0.026(5) 0.031(4)
O2 0.208(15) 0.208(15) 0.050(8) 0.000 0.000 0.104(8)
Cl2 0.089(3) 0.089(3) 0.110(6) 0.000 0.000 0.0447(16)
O3 0.15(2) 0.15(2) 0.090(15) 0.000 0.000 0.074(11)
O4 0.17(3) 0.19(3) 0.27(4) 0.13(3) 0.04(3) 0.12(3)

loop_
_atom_type_symbol
_atom_type_description
_atom_type_scat_dispersion_real
_atom_type_scat_dispersion_imag
_atom_type_scat_source
C C 0.0033 0.0016 'International Tables Vol C Tables 4.2.6.8 and 6.1.1.4'
H H 0.0000 0.0000 'International Tables Vol C Tables 4.2.6.8 and 6.1.1.4'
N N 0.0061 0.0033 'International Tables Vol C Tables 4.2.6.8 and 6.1.1.4'
O O 0.0106 0.0060 'International Tables Vol C Tables 4.2.6.8 and 6.1.1.4'
Cl Cl 0.1484 0.1585 'International Tables Vol C Tables 4.2.6.8 and 6.1.1.4'
Ni Ni 0.3393 1.1124 'International Tables Vol C Tables 4.2.6.8 and 6.1.1.4'
La La -0.2871 2.4523 'International Tables Vol C Tables 4.2.6.8 and 6.1.1.4'

loop_
_geom_angle_atom_site_label_1
_geom_angle_atom_site_label_2
_geom_angle_atom_site_label_3
_geom_angle
_geom_angle_site_symmetry_1
_geom_angle_site_symmetry_3
_geom_angle_publ_flag
O6B La O6B 180.0 4_556 . ?
O6B La O6B 64.13(18) 4_556 6_556 ?
O6B La O6B 115.87(18) . 6_556 ?
O6B La O6A 118.02(16) 4_556 5_556 ?
O6B La O6A 61.98(16) . 5_556 y
O6B La O6A 62.75(15) 6_556 5_556 ?
O6B La O6A 65.58(16) 5_556 5_556 ?
O6B La O6A 117.25(15) 3 5_556 ?
O6B La O6A 114.42(16) 2 5_556 ?
O6A La O6A 117.19(6) 5_556 6_556 ?
O6A La O6A 62.81(6) 2 6_556 y
O6A La O6A 180.0 4_556 . ?
N3B Ni N3A 101.7(3) . . y
N3B Ni O6B 82.6(2) . . y
N3A Ni O6B 175.1(2) . . y
N3B Ni O6A 176.0(2) . . y
N3A Ni O6A 82.3(2) . . y
O6B Ni O6A 93.4(2) . . y
N3B Ni O7B 89.8(2) . 2 y
N3A Ni O7B 86.6(2) . 2 y
O6B Ni O7B 91.0(2) . 2 y
O6A Ni O7B 90.4(2) . 2 y
N3B Ni O7A 89.5(2) . 5_556 y
N3A Ni O7A 90.4(2) . 5_556 y
O6B Ni O7A 92.1(2) . 5_556 y
O6A Ni O7A 90.5(2) . 5_556 y
O7B Ni O7A 176.7(2) 2 5_556 y
C2B C1 C2A 118.1(8) . . ?
N3A C2A C1 113.2(7) . . ?
C4A N3A C2A 124.3(7) . . ?
C4A N3A Ni 114.9(5) . . ?
C2A N3A Ni 120.7(5) . . ?
N3A C4A C8A 126.4(7) . . ?
N3A C4A C5A 114.6(7) . . ?
C8A C4A C5A 119.0(7) . . ?
O7A C5A O6A 124.0(7) . . ?
O7A C5A C4A 120.1(7) . . ?
O6A C5A C4A 115.8(7) . . ?
C5A O6A Ni 112.3(5) . . ?
C5A O6A La 147.9(5) . . ?
Ni O6A La 99.7(2) . . ?
C5A O7A Ni 118.8(5) . 6_556 ?
N3B C2B C1 112.5(7) . . ?
C4B N3B C2B 126.0(7) . . ?
C4B N3B Ni 114.8(5) . . ?
C2B N3B Ni 119.2(5) . . ?
N3B C4B C8B 128.1(7) . . ?
N3B C4B C5B 113.9(7) . . ?
C8B C4B C5B 118.0(7) . . ?
O7B C5B O6B 125.0(7) . . ?
O7B C5B C4B 119.1(7) . . ?
O6B C5B C4B 115.9(7) . . ?
C5B O6B Ni 112.8(5) . . ?
C5B O6B La 145.8(5) . . ?
Ni O6B La 101.3(2) . . ?
C5B O7B Ni 120.8(5) . 3 ?
O2 Cl1 O1 109.3(4) . . ?
O1 Cl1 O1 109.6(4) 2_565 . ?
O3 Cl2 O4 114.3(15) . . ?
O4 Cl2 O4 104.2(18) 2 . ?

loop_
_geom_bond_atom_site_label_1
_geom_bond_atom_site_label_2
_geom_bond_distance
_geom_bond_site_symmetry_2
_geom_bond_publ_flag
La O6B 2.665(5) . y
La O6A 2.710(5) . ?
Ni N3B 1.972(7) . y
Ni N3A 1.976(6) . y
Ni O6B 1.997(5) . y
Ni O6A 2.002(5) . y
Ni O7B 2.122(6) 2 y
Ni O7A 2.160(5) 5_556 y
C1 C2B 1.508(12) . ?
C1 C2A 1.511(13) . ?
C2A N3A 1.473(10) . ?
N3A C4A 1.254(10) . ?
C4A C8A 1.503(11) . ?
C4A C5A 1.538(10) . ?
C5A O7A 1.250(9) . ?
C5A O6A 1.281(9) . ?
C2B N3B 1.484(10) . ?
N3B C4B 1.286(10) . ?
C4B C8B 1.468(11) . ?
C4B C5B 1.536(11) . ?
C5B O7B 1.232(10) . ?
C5B O6B 1.286(10) . ?
Cl1 O2 1.355(12) . ?
Cl1 O1 1.425(7) . ?
Cl2 O3 1.330(18) . ?
Cl2 O4 1.385(16) . ?
